data_7702393
loop_
_publ_author_name
'Krautscheid, Harald'
'Vielsack, Frieder'

_publ_section_title
;
 Discrete and polymeric iodoplumbates with Pb3I10 building blocks:
 [Pb3I10]4&#x2212;, [Pb7I22]8&#x2212;, [Pb10I28]8&#x2212;, 1\\infty
 [Pb3I10]4&#x2212; and 2\\infty [Pb7I18]4&#x2212;
;
_journal_issue 16
_journal_name_full 'Journal of the Chemical Society, Dalton Transactions'
_journal_page_first 2731
_journal_paper_doi 10.1039/a902640a
_journal_year 1999
_chemical_formula_moiety '[Me3N-(CH2)5-NMe3]2[Pb3I10]'
_chemical_formula_sum 'C22 H56 I10 N4 Pb3'
_chemical_formula_weight 2267.28
_space_group_IT_number 15
_space_group_name_Hall '-C 2yc'
_space_group_name_H-M_alt 'C 1 2/c 1'
_symmetry_cell_setting monoclinic
_symmetry_space_group_name_H-M 'C 1 2/c 1'
_atom_sites_solution_hydrogens geom
_atom_sites_solution_primary direct
_atom_sites_solution_secondary difmap
_audit_creation_method SHELXL-97
_cell_angle_alpha 90.00
_cell_angle_beta 101.245(10)
_cell_angle_gamma 90.00
_cell_formula_units_Z 4
_cell_length_a 20.889(2)
_cell_length_b 13.2764(10)
_cell_length_c 18.4226(17)
_cell_measurement_reflns_used 5000
_cell_measurement_temperature 193(2)
_cell_measurement_theta_max 24
_cell_measurement_theta_min 1.8
_cell_volume 5011.1(8)
_computing_cell_refinement 'STOE IPDS software'
_computing_data_collection 'STOE IPDS software'
_computing_data_reduction 'STOE IPDS software, X-RED'
_computing_molecular_graphics 'SCHAKAL92 (Keller, 1992)'
_computing_structure_refinement 'SHELXL-97 (Sheldrick, 1997)'
_computing_structure_solution 'SHELXS-86 (Sheldrick, 1990)'
_diffrn_ambient_temperature 193(2)
_diffrn_measured_fraction_theta_full 0.461
_diffrn_measured_fraction_theta_max 0.461
_diffrn_measurement_device_type 'STOE IPDS'
_diffrn_radiation_monochromator graphite
_diffrn_radiation_source 'fine-focus sealed tube'
_diffrn_radiation_type MoK\a
_diffrn_radiation_wavelength 0.71069
_diffrn_reflns_av_R_equivalents 0.0499
_diffrn_reflns_av_sigmaI/netI 0.0351
_diffrn_reflns_limit_h_max 23
_diffrn_reflns_limit_h_min -23
_diffrn_reflns_limit_k_max 15
_diffrn_reflns_limit_k_min -15
_diffrn_reflns_limit_l_max 21
_diffrn_reflns_limit_l_min -21
_diffrn_reflns_number 14017
_diffrn_reflns_theta_full 24.08
_diffrn_reflns_theta_max 24.08
_diffrn_reflns_theta_min 1.83
_exptl_absorpt_coefficient_mu 16.233
_exptl_absorpt_correction_T_max 0.5701
_exptl_absorpt_correction_T_min 0.1317
_exptl_absorpt_correction_type numerical
_exptl_crystal_colour yellow
_exptl_crystal_density_diffrn 3.005
_exptl_crystal_density_method 'not measured'
_exptl_crystal_description needle
_exptl_crystal_F_000 3968
_exptl_crystal_size_max 0.21
_exptl_crystal_size_mid 0.08
_exptl_crystal_size_min 0.04
_refine_diff_density_max 4.606
_refine_diff_density_min -2.855
_refine_diff_density_rms 0.244
_refine_ls_extinction_method none
_refine_ls_goodness_of_fit_ref 1.064
_refine_ls_hydrogen_treatment 'idealized positions'
_refine_ls_matrix_type full
_refine_ls_number_parameters 124
_refine_ls_number_reflns 3844
_refine_ls_number_restraints 0
_refine_ls_restrained_S_all 1.064
_refine_ls_R_factor_all 0.0626
_refine_ls_R_factor_gt 0.0559
_refine_ls_shift/su_max 0.007
_refine_ls_shift/su_mean 0.001
_refine_ls_structure_factor_coef Fsqd
_refine_ls_weighting_details 'w=1/[\s^2^(Fo^2^)+(0.0513P)^2^+294.0152P] where P=(Fo^2^+2Fc^2^)/3'
_refine_ls_weighting_scheme calc
_refine_ls_wR_factor_gt 0.1334
_refine_ls_wR_factor_ref 0.1378
_reflns_number_gt 3388
_reflns_number_total 3844
_reflns_threshold_expression >2sigma(I)
_cod_data_source_file 902640a.txt
_cod_data_source_block fv352poly
_cod_depositor_comments
;
The following automatic conversions were performed:

data item '_refine_ls_weighting_scheme' value 'calc
w=1/[\s^2^(Fo^2^)+(0.0513P)^2^+294.0152P] where P=(Fo^2^+2Fc^2^)/3'
was changed to 'calc'. A new data item '_refine_ls_weighting_details'
was created with the value set to
'w=1/[\s^2^(Fo^2^)+(0.0513P)^2^+294.0152P] where P=(Fo^2^+2Fc^2^)/3'.

Automatic conversion script
Id: cif_fix_values 6909 2019-04-08 15:41:33Z antanas 
;
_cod_original_sg_symbol_H-M 'C2/c, No. 15'
_cod_database_code 7702393

loop_
_symmetry_equiv_pos_as_xyz
'x, y, z'
'-x, y, -z+1/2'
'x+1/2, y+1/2, z'
'-x+1/2, y+1/2, -z+1/2'
'-x, -y, -z'
'x, -y, z-1/2'
'-x+1/2, -y+1/2, -z'
'x+1/2, -y+1/2, z-1/2'

loop_
_atom_site_label
_atom_site_type_symbol
_atom_site_fract_x
_atom_site_fract_y
_atom_site_fract_z
_atom_site_U_iso_or_equiv
_atom_site_adp_type
_atom_site_occupancy
_atom_site_calc_flag
_atom_site_refinement_flags
Pb1 Pb 0.55703(3) 0.57549(4) 0.35911(3) 0.0448(2) Uani 1 d .
Pb2 Pb 0.5000 0.85880(6) 0.2500 0.0479(3) Uani 1 d S
I1 I 0.40670(5) 0.66423(8) 0.28914(6) 0.0485(3) Uani 1 d .
I2 I 0.5000 0.38584(12) 0.2500 0.0709(6) Uani 1 d S
I3 I 0.57760(7) 0.80841(10) 0.41710(7) 0.0667(4) Uani 1 d .
I4 I 0.5000 0.5000 0.5000 0.0798(6) Uani 1 d S
I5 I 0.59882(9) 1.01154(12) 0.21321(10) 0.0902(5) Uani 1 d .
I6 I 0.69859(9) 0.50992(17) 0.42049(14) 0.1148(7) Uani 1 d .
N1 N 0.9025(8) 0.3377(11) 0.5355(8) 0.057(4) Uani 1 d .
N2 N 0.8003(8) 0.1728(13) 0.8445(9) 0.059(4) Uani 1 d .
C1 C 0.8401(16) 0.350(3) 0.5671(19) 0.119(10) Uiso 1 d .
H1A H 0.8366 0.4209 0.5829 0.143 Uiso 1 calc R
H1B H 0.8016 0.3352 0.5279 0.143 Uiso 1 calc R
C2 C 0.840(2) 0.284(4) 0.630(3) 0.183(18) Uiso 1 d .
H2A H 0.8750 0.3026 0.6719 0.219 Uiso 1 calc R
H2B H 0.8463 0.2128 0.6160 0.219 Uiso 1 calc R
C3 C 0.769(2) 0.300(4) 0.649(3) 0.193(19) Uiso 1 d .
H3A H 0.7335 0.2899 0.6055 0.232 Uiso 1 calc R
H3B H 0.7644 0.3681 0.6701 0.232 Uiso 1 calc R
C4 C 0.769(3) 0.199(5) 0.720(3) 0.23(3) Uiso 1 d .
H4A H 0.7243 0.1779 0.7213 0.282 Uiso 1 calc R
H4B H 0.7940 0.1400 0.7076 0.282 Uiso 1 calc R
C5 C 0.796(3) 0.234(4) 0.780(3) 0.19(2) Uiso 1 d .
H5A H 0.7718 0.2960 0.7877 0.230 Uiso 1 calc R
H5B H 0.8404 0.2541 0.7757 0.230 Uiso 1 calc R
C6 C 0.961(2) 0.366(3) 0.588(2) 0.159(15) Uiso 1 d .
H6A H 0.9553 0.4336 0.6079 0.238 Uiso 1 calc R
H6B H 0.9985 0.3673 0.5631 0.238 Uiso 1 calc R
H6C H 0.9694 0.3176 0.6288 0.238 Uiso 1 calc R
C7 C 0.9098(18) 0.237(3) 0.505(2) 0.144(13) Uiso 1 d .
H7A H 0.8697 0.2190 0.4695 0.216 Uiso 1 calc R
H7B H 0.9177 0.1871 0.5447 0.216 Uiso 1 calc R
H7C H 0.9467 0.2370 0.4789 0.216 Uiso 1 calc R
C8 C 0.8933(17) 0.407(3) 0.4709(19) 0.131(11) Uiso 1 d .
H8A H 0.8537 0.3882 0.4355 0.196 Uiso 1 calc R
H8B H 0.9311 0.4025 0.4469 0.196 Uiso 1 calc R
H8C H 0.8890 0.4764 0.4877 0.196 Uiso 1 calc R
C9 C 0.807(2) 0.059(4) 0.835(3) 0.192(19) Uiso 1 d .
H9A H 0.7681 0.0340 0.8005 0.288 Uiso 1 calc R
H9B H 0.8102 0.0258 0.8828 0.288 Uiso 1 calc R
H9C H 0.8459 0.0451 0.8146 0.288 Uiso 1 calc R
C10 C 0.740(2) 0.166(3) 0.871(2) 0.167(16) Uiso 1 d .
H10A H 0.7047 0.1478 0.8304 0.251 Uiso 1 calc R
H10B H 0.7307 0.2318 0.8914 0.251 Uiso 1 calc R
H10C H 0.7444 0.1151 0.9102 0.251 Uiso 1 calc R
C11 C 0.857(3) 0.198(5) 0.893(3) 0.24(3) Uiso 1 d .
H11A H 0.8612 0.1562 0.9378 0.366 Uiso 1 calc R
H11B H 0.8559 0.2690 0.9064 0.366 Uiso 1 calc R
H11C H 0.8946 0.1853 0.8695 0.366 Uiso 1 calc R

loop_
_atom_site_aniso_label
_atom_site_aniso_U_11
_atom_site_aniso_U_22
_atom_site_aniso_U_33
_atom_site_aniso_U_23
_atom_site_aniso_U_13
_atom_site_aniso_U_12
Pb1 0.0526(4) 0.0368(3) 0.0461(4) 0.0055(3) 0.0127(3) 0.0032(3)
Pb2 0.0618(6) 0.0321(4) 0.0490(5) 0.000 0.0089(4) 0.000
I1 0.0507(6) 0.0469(6) 0.0514(6) -0.0029(5) 0.0184(5) 0.0014(5)
I2 0.0988(15) 0.0330(8) 0.0890(14) 0.000 0.0386(12) 0.000
I3 0.0793(9) 0.0629(8) 0.0544(7) -0.0088(6) 0.0041(7) -0.0121(6)
I4 0.1145(17) 0.0735(13) 0.0607(11) 0.0206(10) 0.0402(12) 0.0034(12)
I5 0.1105(13) 0.0622(9) 0.1019(12) 0.0042(8) 0.0303(10) -0.0292(8)
I6 0.0691(10) 0.1244(16) 0.1432(18) 0.0070(13) 0.0013(11) 0.0359(10)
N1 0.081(11) 0.039(8) 0.055(9) -0.002(7) 0.027(8) 0.013(7)
N2 0.054(9) 0.066(10) 0.057(9) 0.004(8) 0.012(8) -0.004(8)

loop_
_atom_type_symbol
_atom_type_description
_atom_type_scat_dispersion_real
_atom_type_scat_dispersion_imag
_atom_type_scat_source
C C 0.0033 0.0016 'International Tables Vol C Tables 4.2.6.8 and 6.1.1.4'
H H 0.0000 0.0000 'International Tables Vol C Tables 4.2.6.8 and 6.1.1.4'
N N 0.0061 0.0033 'International Tables Vol C Tables 4.2.6.8 and 6.1.1.4'
I I -0.4742 1.8119 'International Tables Vol C Tables 4.2.6.8 and 6.1.1.4'
Pb Pb -3.3944 10.1111 'International Tables Vol C Tables 4.2.6.8 and 6.1.1.4'

loop_
_geom_angle_atom_site_label_1
_geom_angle_atom_site_label_2
_geom_angle_atom_site_label_3
_geom_angle
_geom_angle_site_symmetry_1
_geom_angle_site_symmetry_3
I6 Pb1 I1 92.71(5) . 2_655
I6 Pb1 I4 95.50(5) . .
I1 Pb1 I4 171.73(3) 2_655 .
I6 Pb1 I3 95.26(6) . .
I1 Pb1 I3 83.84(3) 2_655 .
I4 Pb1 I3 94.40(3) . .
I6 Pb1 I2 102.42(5) . .
I1 Pb1 I2 83.01(3) 2_655 .
I4 Pb1 I2 96.16(2) . .
I3 Pb1 I2 158.39(4) . .
I6 Pb1 I1 175.67(5) . .
I1 Pb1 I1 84.41(3) 2_655 .
I4 Pb1 I1 87.34(2) . .
I3 Pb1 I1 81.23(4) . .
I2 Pb1 I1 80.48(3) . .
I6 Pb1 Pb1 131.90(5) . 2_655
I1 Pb1 Pb1 51.34(2) 2_655 2_655
I4 Pb1 Pb1 122.32(2) . 2_655
I3 Pb1 Pb1 108.79(3) . 2_655
I2 Pb1 Pb1 49.80(2) . 2_655
I1 Pb1 Pb1 47.89(2) . 2_655
I6 Pb1 Pb2 125.09(5) . .
I1 Pb1 Pb2 51.08(2) 2_655 .
I4 Pb1 Pb2 122.288(17) . .
I3 Pb1 Pb2 48.40(3) . .
I2 Pb1 Pb2 110.31(3) . .
I1 Pb1 Pb2 50.60(2) . .
Pb1 Pb1 Pb2 60.508(11) 2_655 .
I5 Pb2 I5 97.07(7) . 2_655
I5 Pb2 I3 99.18(4) . 2_655
I5 Pb2 I3 96.46(4) 2_655 2_655
I5 Pb2 I3 96.46(4) . .
I5 Pb2 I3 99.18(4) 2_655 .
I3 Pb2 I3 156.29(5) 2_655 .
I5 Pb2 I1 171.86(4) . .
I5 Pb2 I1 90.98(4) 2_655 .
I3 Pb2 I1 81.02(3) 2_655 .
I3 Pb2 I1 81.00(3) . .
I5 Pb2 I1 90.98(4) . 2_655
I5 Pb2 I1 171.86(5) 2_655 2_655
I3 Pb2 I1 81.00(3) 2_655 2_655
I3 Pb2 I1 81.02(3) . 2_655
I1 Pb2 I1 80.99(4) . 2_655
I5 Pb2 Pb1 127.59(4) . 2_655
I5 Pb2 Pb1 122.87(4) 2_655 2_655
I3 Pb2 Pb1 48.72(3) 2_655 2_655
I3 Pb2 Pb1 107.59(3) . 2_655
I1 Pb2 Pb1 47.10(2) . 2_655
I1 Pb2 Pb1 49.98(2) 2_655 2_655
I5 Pb2 Pb1 122.87(4) . .
I5 Pb2 Pb1 127.59(4) 2_655 .
I3 Pb2 Pb1 107.59(3) 2_655 .
I3 Pb2 Pb1 48.72(3) . .
I1 Pb2 Pb1 49.98(2) . .
I1 Pb2 Pb1 47.10(2) 2_655 .
Pb1 Pb2 Pb1 58.98(2) 2_655 .
Pb1 I1 Pb1 80.76(3) 2_655 .
Pb1 I1 Pb2 81.81(3) 2_655 .
Pb1 I1 Pb2 79.43(3) . .
Pb1 I2 Pb1 80.39(4) . 2_655
Pb2 I3 Pb1 82.88(3) . .
Pb1 I4 Pb1 180.0 5_666 .
C6 N1 C7 111(2) . .
C6 N1 C8 109(2) . .
C7 N1 C8 105(2) . .
C6 N1 C1 113(2) . .
C7 N1 C1 114(2) . .
C8 N1 C1 104(2) . .
C11 N2 C5 108(3) . .
C11 N2 C10 119(3) . .
C5 N2 C10 113(3) . .
C11 N2 C9 103(3) . .
C5 N2 C9 117(3) . .
C10 N2 C9 95(3) . .
C2 C1 N1 112(3) . .
C1 C2 C3 104(4) . .
C2 C3 C4 100(4) . .
C5 C4 C3 107(6) . .
C4 C5 N2 119(6) . .

loop_
_geom_bond_atom_site_label_1
_geom_bond_atom_site_label_2
_geom_bond_distance
_geom_bond_site_symmetry_2
Pb1 I6 3.0785(18) .
Pb1 I1 3.1982(12) 2_655
Pb1 I4 3.2196(6) .
Pb1 I3 3.2726(15) .
Pb1 I2 3.2962(14) .
Pb1 I1 3.3663(13) .
Pb1 Pb1 4.2548(14) 2_655
Pb1 Pb2 4.3213(10) .
Pb2 I5 3.0623(16) .
Pb2 I5 3.0623(16) 2_655
Pb2 I3 3.2566(14) 2_655
Pb2 I3 3.2566(14) .
Pb2 I1 3.3969(13) .
Pb2 I1 3.3969(13) 2_655
Pb2 Pb1 4.3213(10) 2_655
I1 Pb1 3.1982(12) 2_655
I2 Pb1 3.2962(14) 2_655
I4 Pb1 3.2196(6) 5_666
N1 C6 1.46(4) .
N1 C7 1.48(4) .
N1 C8 1.49(4) .
N1 C1 1.54(3) .
N2 C11 1.38(6) .
N2 C5 1.43(5) .
N2 C10 1.44(4) .
N2 C9 1.53(5) .
C1 C2 1.45(5) .
C2 C3 1.62(6) .
C3 C4 1.87(7) .
C4 C5 1.22(6) .
